data_7204517
loop_
_publ_author_name
'Weeks, Curtis'
'Song, Yanning'
'Suzuki, Masatsugu'
'Chernova, Natasha A.'
'Zavalij, Peter Y.'
'Whittingham, M. Stanley'

_publ_section_title
;
 The one dimensional chain structures of vanadyl glycolate and vanadyl
 acetateElectronic supplementary information (ESI) available:
 difference plots and reflections lists for VO(CH3COO)2 and
 VO(OCH2CH2O). See http://www.rsc.org/suppdata/jm/b2/b208100h/
;
_journal_issue 6
_journal_name_full 'Journal of Materials Chemistry'
_journal_page_first 1420
_journal_paper_doi 10.1039/b208100h
_journal_volume 13
_journal_year 2003
_chemical_formula_structural VO(OCH2CH2O)
_chemical_formula_sum 'C8 H16 O12 V4'
_chemical_formula_weight 1016
_chemical_name_common 'Vanadyl glycolate'
_chemical_name_systematic ?
_space_group_IT_number 15
_symmetry_cell_setting monoclinic
_symmetry_space_group_name_Hall '-C 2yc'
_symmetry_space_group_name_H-M 'C 1 2/c 1'
_audit_creation_method 'CSD2CIF created by Peter Y. ZAVALIJ'
_cell_angle_alpha 90
_cell_angle_beta 106.029(3)
_cell_angle_gamma 90
_cell_formula_units_Z 2
_cell_length_a 9.2707(8)
_cell_length_b 9.7345(9)
_cell_length_c 9.9132(8)
_cell_volume 859.84(13)
_computing_cell_refinement CSD
_computing_data_reduction CSD
_computing_publication_material 'CSD (Akeslrud et al, 1993)'
_computing_structure_refinement CSD
_computing_structure_solution CSD
_diffrn_ambient_environment air
_diffrn_ambient_temperature 295
_diffrn_detector 'Ge solid state detector'
_diffrn_measurement_device 'Scintag XDS2000'
_diffrn_measurement_method \w/\q
_diffrn_radiation_probe x-ray
_diffrn_reflns_theta_max 42.5
_exptl_absorpt_coefficient_mu 19.36
_exptl_crystal_density_diffrn 1.9620(5)
_exptl_crystal_F_000 504
_pd_calc_method 'Rietveld Refinement'
_pd_meas_2theta_range_inc 0.03
_pd_meas_2theta_range_max 85
_pd_meas_2theta_range_min 8
_pd_meas_scan_method step
_pd_meas_step_count_time 35
_pd_phase_name ZW28
_pd_proc_2theta_range_max 85
_pd_proc_ls_pref_orient_corr
; Preffered orientation was refined using CSD
formula (Pecharskii, Akselrud & Zavalii, 1987):

I~corr~=I~obs~/[1+(\t^2^-1)^.^sin^2^\f]^1/2^

Axis  0  0  1, \t=1.26(4)

;
_pd_proc_ls_profile_function pseudo-Voit
_pd_proc_ls_prof_R_factor 0.107
_pd_proc_ls_prof_wR_expected 0.033
_pd_proc_ls_prof_wR_factor 0.108
_pd_spec_mounting 'packed powder pellet'
_pd_spec_size_axial 25
_pd_spec_size_equat 25
_pd_spec_size_thick 1
_refine_ls_matrix_type fullcycle
_refine_ls_number_parameters 42
_refine_ls_number_reflns 261
_refine_ls_structure_factor_coef Inet
_refine_ls_weighting_details 'w = 1/[Y~i~+\s(Y~i~)]'
_refine_ls_weighting_scheme calc
_cod_data_source_file b208100h.txt
_cod_data_source_block ZW28_phase_1
_cod_depositor_comments
;
 Changing the _atom_site_occupancy data item value from '.' to '1'
 for all fully occupied atom sites.

 Antanas Vaitkus,
 2017-02-10

The following automatic conversions were performed:

'_refine_ls_weighting_scheme' value '1/[Y~i~+\s(Y~i~)]' was changed
to 'calc'. New tag '_refine_ls_weighting_details' was created. The
value of the new tag was set to 'w = 1/[Y~i~+\s(Y~i~)]'.

Automatic conversion script
Id: cif_fix_values 3143 2015-03-26 13:38:13Z robertas 
;
_cod_original_cell_volume 859.8(2)
_cod_original_sg_symbol_H-M 'C 2/c'
_cod_original_formula_sum 'V4 C8 O12 H16'
_cod_database_code 7204517
_refine_ls_r_factor_i 0.061

loop_
_symmetry_equiv_pos_as_xyz
x,y,z
-x,y,1/2-z
-x,-y,-z
x,-y,-1/2+z
1/2+x,1/2+y,z
1/2-x,1/2+y,1/2-z
1/2-x,1/2-y,-z
1/2+x,1/2-y,-1/2+z

loop_
_atom_site_label
_atom_site_fract_x
_atom_site_fract_y
_atom_site_fract_z
_atom_site_thermal_displace_type
_atom_site_U_iso_or_equiv
_atom_site_symmetry_multiplicity
_atom_site_type_symbol
_atom_site_occupancy
V -0.0165(5) 0.1239(4) 0.0917(5) Uiso 0.0109(8) 8 V 1
C1 0.271(3) 0.030(2) 0.270(3) Uiso 0.056(10) 8 C 1
C2 0.279(3) 0.016(2) 0.132(2) Uiso 0.043(10) 8 C 1
O1 -0.0115(11) 0.2673(12) 0.0192(11) Uiso 0.017(4) 8 O 1
O2 0.1426(15) 0.1002(11) 0.2785(13) Uiso 0.024(5) 8 O 1
O3 0.1285(14) 0.0232(14) 0.032(2) Uiso 0.030(5) 8 O 1
H1 0.25175 -0.08639 0.27265 Uiso 0.05066 8 H 1
H2 0.37207 0.03481 0.33776 Uiso 0.05066 8 H 1
H3 0.33618 0.12836 0.12806 Uiso 0.05066 8 H 1
H4 0.37036 -0.03659 0.11670 Uiso 0.05066 8 H 1

loop_
_atom_type_symbol
_atom_type_description
_atom_type_number_in_cell
_atom_type_scat_dispersion_real
_atom_type_scat_dispersion_imag
_atom_type_scat_source
V V 8.00 .035 2.110 International_Tables_Vol_IV_Table_2.3.1
C C 16.00 .017 .009 International_Tables_Vol_IV_Table_2.3.1
O O 24.00 .047 .032 International_Tables_Vol_IV_Table_2.3.1
H H 32.00 .000 .000 International_Tables_Vol_IV_Table_2.3.1

loop_
_diffrn_radiation_wavelength
_diffrn_radiation_wavelength_wt
_diffrn_radiation_type
1.540562 1.000 CuK\a~1~
1.544390 .500 CuK\a~2~

loop_
_geom_angle_atom_site_label_1
_geom_angle_atom_site_label_2
_geom_angle_atom_site_label_3
_geom_angle
_geom_angle_site_symmetry_1
_geom_angle_site_symmetry_3
_geom_angle_publ_flag
O1 V O3 101.7(6) . . no
O1 V O2 119.8(6) . 2_555 no
O1 V O3 115.8(6) . 3_555 no
O1 V O2 114.2(6) . . no
O3 V O2 138.2(6) . 2_555 no
O3 V O3 74.2(6) . 3_555 no
O3 V O2 80.1(6) . . no
O2 V O3 90.8(6) 2_555 3_555 no
O2 V O2 78.7(5) 2_555 . no
O3 V O2 127.2(6) 3_555 . no
H2 C1 H1 98.93 . . no
H2 C1 O2 127.17 . . no
H2 C1 C2 111.65 . . no
H1 C1 O2 109.97 . . no
H1 C1 C2 88.50 . . no
O2 C1 C2 112.3(20) . . no
H4 C2 H3 93.47 . . no
H4 C2 C1 117.03 . . no
H4 C2 O3 125.85 . . no
H3 C2 C1 94.82 . . no
H3 C2 O3 106.17 . . no
C1 C2 O3 111.0(19) . . no
C1 O2 V 139.7(13) . 2_555 no
C1 O2 V 114.8(13) . . no
V O2 V 99.7(6) 2_555 . no
C2 O3 V 115.9(13) . . no
C2 O3 V 128.3(13) . 3_555 no
V O3 V 105.8(7) . 3_555 no

loop_
_geom_bond_atom_site_label_1
_geom_bond_atom_site_label_2
_geom_bond_distance
_geom_bond_site_symmetry_2
_geom_bond_publ_flag
V O1 1.576(12) . yes
V O3 1.888(15) . yes
V O2 1.976(15) 2_555 yes
V O3 1.981(15) 3_555 yes
V O2 2.037(14) . yes
C1 H2 .989 . yes
C1 H1 1.150 . yes
C1 O2 1.39(3) . yes
C1 C2 1.40(4) . yes
C2 H4 1.037 . yes
C2 H3 1.218 . yes
C2 O3 1.47(3) . yes

loop_
_geom_torsion_atom_site_label_1
_geom_torsion_atom_site_label_2
_geom_torsion_atom_site_label_3
_geom_torsion_atom_site_label_4
_geom_torsion
_geom_torsion_site_symmetry_1
_geom_torsion_site_symmetry_3
_geom_torsion_site_symmetry_4
_geom_torsion_publ_flag
O1 V O3 C2 97.6 . . . no
O1 V O3 V 113.8 . . 3_555 no
O2 V O3 C2 -75.7 2_555 . . no
O2 V O3 V -72.9 2_555 . 3_555 no
O3 V O3 C2 148.6 3_555 . . no
O3 V O3 V .0 3_555 . 3_555 no
O2 V O3 C2 -15.2 . . . no
O2 V O3 V 133.4 . . 3_555 no
O1 V O2 C1 112.3 . 2_555 2_555 no
O1 V O2 V 98.4 . 2_555 2_555 no
O3 V O2 C1 -75.2 . 2_555 2_555 no
O3 V O2 V -74.0 . 2_555 2_555 no
O3 V O2 C1 -8.3 3_555 2_555 2_555 no
O3 V O2 V -141.0 3_555 2_555 2_555 no
O2 V O2 C1 136.1 . 2_555 2_555 no
O2 V O2 V -13.1 . 2_555 2_555 no
O1 V O3 C2 -47.7 . 3_555 3_555 no
O1 V O3 V -95.6 . 3_555 3_555 no
O3 V O3 C2 143.3 . 3_555 3_555 no
O3 V O3 V .0 . 3_555 3_555 no
O2 V O3 C2 76.3 2_555 3_555 3_555 no
O2 V O3 V -140.4 2_555 3_555 3_555 no
O2 V O3 C2 152.7 . 3_555 3_555 no
O2 V O3 V 63.9 . 3_555 3_555 no
O1 V O2 C1 -97.1 . . . no
O1 V O2 V -104.3 . . 2_555 no
O3 V O2 C1 -1.4 . . . no
O3 V O2 V -157.3 . . 2_555 no
O2 V O2 C1 -145.1 2_555 . . no
O2 V O2 V 13.6 2_555 . 2_555 no
O3 V O2 C1 62.7 3_555 . . no
O3 V O2 V 95.9 3_555 . 2_555 no
H2 C1 O2 V -56.4 . . 2_555 no
H2 C1 O2 V -157.3 . . . no
H1 C1 O2 V -62.5 . . 2_555 no
H1 C1 O2 V 83.8 . . . no
C2 C1 O2 V 159.3 . . 2_555 no
C2 C1 O2 V 13.0 . . . no
H2 C1 C2 H4 31.3 . . . no
H2 C1 C2 H3 -65.1 . . . no
H2 C1 C2 O3 -174.4 . . . no
H1 C1 C2 H4 -67.7 . . . no
H1 C1 C2 H3 -164.1 . . . no
H1 C1 C2 O3 -86.5 . . . no
O2 C1 C2 H4 178.7 . . . no
O2 C1 C2 H3 84.9 . . . no
O2 C1 C2 O3 24.5 . . . no
H4 C2 O3 V 178.3 . . . no
H4 C2 O3 V 38.0 . . 3_555 no
H3 C2 O3 V -75.0 . . . no
H3 C2 O3 V -144.7 . . 3_555 no
C1 C2 O3 V -26.8 . . . no
C1 C2 O3 V -113.5 . . 3_555 no
